data_2214286
loop_
_publ_author_name
'Wagner, Pawe\/l'
'Kubicki, Maciej'

_publ_section_title
;
 2-Methyl-4-nitro-1-(4-nitrophenyl)-1<i>H</i>-imidazole
;
_journal_coeditor_code KP2111
_journal_issue 7
_journal_name_full 'Acta Crystallographica Section E'
_journal_page_first o3083
_journal_page_last o3083
_journal_paper_doi 10.1107/S1600536807026244
_journal_volume 63
_journal_year 2007
_chemical_formula_iupac 'C10 H8 N4 O4'
_chemical_formula_moiety 'C10 H8 N4 O4'
_chemical_formula_sum 'C10 H8 N4 O4'
_chemical_formula_weight 248.20
_chemical_name_systematic
;
2-Methyl-4-nitro-1-(4-nitrophenyl)-1H-imidazole
;
_space_group_IT_number 61
_symmetry_cell_setting orthorhombic
_symmetry_space_group_name_Hall '-P 2ac 2ab'
_symmetry_space_group_name_H-M 'P b c a'
_atom_sites_solution_hydrogens geom
_atom_sites_solution_primary direct
_atom_sites_solution_secondary difmap
_audit_creation_method SHELXL-97
_cell_angle_alpha 90.00
_cell_angle_beta 90.00
_cell_angle_gamma 90.00
_cell_formula_units_Z 8
_cell_length_a 8.1416(9)
_cell_length_b 12.7121(10)
_cell_length_c 20.7789(13)
_cell_measurement_reflns_used 3523
_cell_measurement_temperature 100.0(10)
_cell_measurement_theta_max 22
_cell_measurement_theta_min 4
_cell_volume 2150.6(3)
_computing_cell_refinement
;
CrysAlis RED (Oxford Diffraction, 2007)
;
_computing_data_collection
;
CrysAlis CCD (Oxford Diffraction, 2007)
;
_computing_data_reduction
;
CrysAlis RED
;
_computing_molecular_graphics 'Stereochemical Workstation Operation Manual (Siemens, 1989)'
_computing_publication_material SHELXL97
_computing_structure_refinement 'SHELXL97 (Sheldrick, 1997)'
_computing_structure_solution 'SHELXS97 (Sheldrick, 1997)'
_diffrn_ambient_temperature 100.0(10)
_diffrn_measured_fraction_theta_full 0.989
_diffrn_measured_fraction_theta_max 0.991
_diffrn_measurement_device_type 'Kuma KM-4-CCD four-circle'
_diffrn_measurement_method '\w scan'
_diffrn_radiation_monochromator graphite
_diffrn_radiation_source 'fine-focus sealed tube'
_diffrn_radiation_type MoK\a
_diffrn_radiation_wavelength 0.71073
_diffrn_reflns_av_R_equivalents 0.0535
_diffrn_reflns_av_sigmaI/netI 0.0473
_diffrn_reflns_limit_h_max 10
_diffrn_reflns_limit_h_min -9
_diffrn_reflns_limit_k_max 14
_diffrn_reflns_limit_k_min -15
_diffrn_reflns_limit_l_max 25
_diffrn_reflns_limit_l_min -25
_diffrn_reflns_number 11596
_diffrn_reflns_theta_full 25.00
_diffrn_reflns_theta_max 25.99
_diffrn_reflns_theta_min 3.18
_exptl_absorpt_coefficient_mu 0.122
_exptl_absorpt_correction_T_max 1.00000
_exptl_absorpt_correction_T_min 0.91757
_exptl_absorpt_correction_type multi-scan
_exptl_absorpt_process_details
;
(CrysAlis RED; Oxford Diffraction, 2007)
;
_exptl_crystal_colour colourless
_exptl_crystal_density_diffrn 1.533
_exptl_crystal_density_method 'not measured'
_exptl_crystal_description needle
_exptl_crystal_F_000 1024
_exptl_crystal_size_max 0.4
_exptl_crystal_size_mid 0.15
_exptl_crystal_size_min 0.05
_refine_diff_density_max 0.226
_refine_diff_density_min -0.237
_refine_ls_extinction_method none
_refine_ls_goodness_of_fit_ref 1.010
_refine_ls_hydrogen_treatment constr
_refine_ls_matrix_type full
_refine_ls_number_parameters 163
_refine_ls_number_reflns 2092
_refine_ls_number_restraints 0
_refine_ls_restrained_S_all 1.010
_refine_ls_R_factor_all 0.0666
_refine_ls_R_factor_gt 0.0383
_refine_ls_shift/su_max 0.001
_refine_ls_shift/su_mean 0.000
_refine_ls_structure_factor_coef Fsqd
_refine_ls_weighting_details 'calc w=1/[\s^2^(Fo^2^)+(0.0481P)^2^+0.1988P] where P=(Fo^2^+2Fc^2^)/3'
_refine_ls_weighting_scheme calc
_refine_ls_wR_factor_gt 0.0827
_refine_ls_wR_factor_ref 0.0986
_reflns_number_gt 1442
_reflns_number_total 2092
_reflns_threshold_expression I>2sigma(I)
_cod_data_source_file kp2111.cif
_cod_data_source_block I
_cod_database_code 2214286
_cod_database_fobs_code 2214286

loop_
_symmetry_equiv_pos_as_xyz
'x, y, z'
'-x+1/2, -y, z+1/2'
'x+1/2, -y+1/2, -z'
'-x, y+1/2, -z+1/2'
'-x, -y, -z'
'x-1/2, y, -z-1/2'
'-x-1/2, y-1/2, z'
'x, -y-1/2, z-1/2'

loop_
_atom_site_type_symbol
_atom_site_label
_atom_site_fract_x
_atom_site_fract_y
_atom_site_fract_z
_atom_site_U_iso_or_equiv
_atom_site_adp_type
_atom_site_calc_flag
_atom_site_refinement_flags
_atom_site_occupancy
N N1 0.88142(17) 0.07302(11) 0.63572(7) 0.0169(4) Uani d . 1
C C11 0.7321(2) 0.09541(14) 0.60164(8) 0.0157(4) Uani d . 1
C C12 0.5883(2) 0.11064(14) 0.63618(9) 0.0179(4) Uani d . 1
H H12 0.5884 0.1074 0.6814 0.022 Uiso d R 1
C C13 0.4431(2) 0.13081(13) 0.60316(9) 0.0190(4) Uani d . 1
H H13 0.3489 0.1428 0.6262 0.013 Uiso d R 1
C C14 0.4484(2) 0.13426(13) 0.53655(9) 0.0166(4) Uani d . 1
N N14 0.29294(19) 0.14829(11) 0.50133(8) 0.0205(4) Uani d . 1
O O141 0.29927(17) 0.16023(10) 0.44276(6) 0.0265(3) Uani d . 1
O O142 0.16320(16) 0.14491(10) 0.53195(7) 0.0287(4) Uani d . 1
C C15 0.5904(2) 0.12051(13) 0.50162(9) 0.0171(4) Uani d . 1
H H15 0.5864 0.1234 0.4579 0.018 Uiso d R 1
C C16 0.7355(2) 0.10102(14) 0.53454(8) 0.0176(4) Uani d . 1
H H16 0.8411 0.0954 0.5120 0.025 Uiso d R 1
C C2 0.9542(2) 0.13460(13) 0.68233(9) 0.0172(4) Uani d . 1
C C21 0.8855(2) 0.23579(14) 0.70574(9) 0.0204(4) Uani d . 1
H H21A 0.8362 0.2761 0.6711 0.051 Uiso d R 1
H H21B 0.9711 0.2734 0.7232 0.036 Uiso d R 1
H H21C 0.8029 0.2243 0.7389 0.028 Uiso d R 1
N N3 1.09046(17) 0.09022(12) 0.70367(7) 0.0174(3) Uani d . 1
C C4 1.1017(2) -0.00159(14) 0.66976(8) 0.0160(4) Uani d . 1
N N4 1.23301(18) -0.07395(12) 0.68067(7) 0.0200(4) Uani d . 1
O O41 1.32853(17) -0.05715(11) 0.72537(6) 0.0293(4) Uani d . 1
O O42 1.24362(16) -0.15076(10) 0.64383(6) 0.0258(3) Uani d . 1
C C5 0.9775(2) -0.01455(14) 0.62716(8) 0.0184(4) Uani d . 1
H H5 0.9442 -0.0686 0.5998 0.019 Uiso d R 1

loop_
_atom_site_aniso_label
_atom_site_aniso_U_11
_atom_site_aniso_U_22
_atom_site_aniso_U_33
_atom_site_aniso_U_12
_atom_site_aniso_U_13
_atom_site_aniso_U_23
N1 0.0150(8) 0.0190(8) 0.0167(8) -0.0009(6) 0.0001(6) 0.0012(6)
C11 0.0159(9) 0.0134(9) 0.0177(9) -0.0014(7) -0.0023(8) 0.0006(8)
C12 0.0179(9) 0.0220(10) 0.0138(9) -0.0015(8) -0.0004(8) 0.0009(8)
C13 0.0169(10) 0.0185(10) 0.0216(10) -0.0025(7) 0.0054(8) -0.0007(8)
C14 0.0145(9) 0.0134(9) 0.0219(10) -0.0012(7) -0.0063(8) 0.0000(8)
N14 0.0214(9) 0.0147(8) 0.0255(9) -0.0013(6) -0.0036(7) 0.0008(7)
O141 0.0332(9) 0.0256(8) 0.0207(7) -0.0006(6) -0.0100(6) 0.0030(6)
O142 0.0209(7) 0.0293(8) 0.0360(9) -0.0005(6) -0.0024(7) 0.0065(7)
C15 0.0224(10) 0.0146(9) 0.0143(9) -0.0033(8) -0.0016(8) 0.0010(7)
C16 0.0187(9) 0.0158(10) 0.0181(10) -0.0018(7) 0.0020(8) 0.0000(8)
C2 0.0191(10) 0.0174(9) 0.0151(9) -0.0046(7) 0.0016(8) 0.0006(8)
C21 0.0188(10) 0.0218(10) 0.0206(10) -0.0026(8) -0.0009(8) -0.0025(8)
N3 0.0190(8) 0.0193(8) 0.0141(8) -0.0037(7) -0.0001(6) 0.0007(6)
C4 0.0144(9) 0.0171(9) 0.0165(10) -0.0007(7) 0.0015(8) 0.0017(7)
N4 0.0186(8) 0.0223(9) 0.0192(8) -0.0031(7) 0.0000(7) 0.0019(7)
O41 0.0266(8) 0.0300(8) 0.0312(8) 0.0016(6) -0.0140(7) -0.0031(6)
O42 0.0278(8) 0.0229(7) 0.0266(8) 0.0022(6) 0.0009(6) -0.0056(6)
C5 0.0232(10) 0.0157(9) 0.0162(9) -0.0005(8) 0.0018(8) -0.0008(8)

loop_
_atom_type_symbol
_atom_type_description
_atom_type_scat_dispersion_real
_atom_type_scat_dispersion_imag
_atom_type_scat_source
C C 0.0033 0.0016 'International Tables Vol C Tables 4.2.6.8 and 6.1.1.4'
H H 0.0000 0.0000 'International Tables Vol C Tables 4.2.6.8 and 6.1.1.4'
N N 0.0061 0.0033 'International Tables Vol C Tables 4.2.6.8 and 6.1.1.4'
O O 0.0106 0.0060 'International Tables Vol C Tables 4.2.6.8 and 6.1.1.4'

loop_
_geom_angle_atom_site_label_1
_geom_angle_atom_site_label_2
_geom_angle_atom_site_label_3
_geom_angle
C5 N1 C2 107.85(15)
C5 N1 C11 125.42(15)
C2 N1 C11 126.72(15)
C12 C11 C16 121.75(16)
C12 C11 N1 119.16(15)
C16 C11 N1 119.08(15)
C11 C12 C13 119.20(17)
C11 C12 H12 120.7
C13 C12 H12 120.1
C14 C13 C12 118.21(16)
C14 C13 H13 122.8
C12 C13 H13 119.0
C15 C14 C13 123.28(16)
C15 C14 N14 118.37(16)
C13 C14 N14 118.28(16)
O141 N14 O142 123.47(16)
O141 N14 C14 118.14(15)
O142 N14 C14 118.37(16)
C14 C15 C16 118.56(17)
C14 C15 H15 119.4
C16 C15 H15 122.0
C15 C16 C11 118.99(16)
C15 C16 H16 121.6
C11 C16 H16 119.3
N3 C2 N1 110.74(15)
N3 C2 C21 125.22(16)
N1 C2 C21 124.02(16)
C2 C21 H21A 111.8
C2 C21 H21B 107.1
H21A C21 H21B 109.3
C2 C21 H21C 111.3
H21A C21 H21C 108.6
H21B C21 H21C 108.7
C2 N3 C4 104.37(15)
C5 C4 N3 113.01(16)
C5 C4 N4 125.75(16)
N3 C4 N4 121.24(15)
O41 N4 O42 123.86(16)
O41 N4 C4 118.76(15)
O42 N4 C4 117.38(15)
C4 C5 N1 104.02(15)
C4 C5 H5 134.9
N1 C5 H5 120.8

loop_
_geom_bond_atom_site_label_1
_geom_bond_atom_site_label_2
_geom_bond_distance
N1 C5 1.372(2)
N1 C2 1.379(2)
N1 C11 1.436(2)
C11 C12 1.387(2)
C11 C16 1.396(2)
C12 C13 1.390(2)
C12 H12 0.9414
C13 C14 1.386(2)
C13 H13 0.9168
C14 C15 1.376(2)
C14 N14 1.473(2)
N14 O141 1.2274(19)
N14 O142 1.2339(19)
C15 C16 1.387(2)
C15 H15 0.9093
C16 H16 0.9824
C2 N3 1.321(2)
C2 C21 1.485(2)
C21 H21A 0.9710
C21 H21B 0.9201
C21 H21C 0.9739
N3 C4 1.366(2)
C4 C5 1.354(2)
C4 N4 1.428(2)
N4 O41 1.2301(19)
N4 O42 1.2436(19)
C5 H5 0.9323

loop_
_geom_hbond_atom_site_label_D
_geom_hbond_atom_site_label_H
_geom_hbond_atom_site_label_A
_geom_hbond_site_symmetry_A
_geom_hbond_distance_DH
_geom_hbond_distance_HA
_geom_hbond_distance_DA
_geom_hbond_angle_DHA
C12 H12 N3 6_557 0.94 2.40 3.338(2) 177.3
C15 H15 O42 5_756 0.91 2.55 3.333(2) 144.5
C21 H21A O141 3_556 0.97 2.52 3.429(2) 156.3
C5 H5 O141 5_656 0.93 2.46 3.258(2) 143.2

loop_
_geom_torsion_atom_site_label_1
_geom_torsion_atom_site_label_2
_geom_torsion_atom_site_label_3
_geom_torsion_atom_site_label_4
_geom_torsion
C5 N1 C11 C12 122.19(19)
C2 N1 C11 C12 -58.0(2)
C5 N1 C11 C16 -57.6(2)
C2 N1 C11 C16 122.18(19)
C16 C11 C12 C13 0.8(3)
N1 C11 C12 C13 -179.07(15)
C11 C12 C13 C14 0.4(2)
C12 C13 C14 C15 -1.1(3)
C12 C13 C14 N14 175.83(15)
C15 C14 N14 O141 -8.9(2)
C13 C14 N14 O141 173.95(15)
C15 C14 N14 O142 169.37(15)
C13 C14 N14 O142 -7.8(2)
C13 C14 C15 C16 0.8(3)
N14 C14 C15 C16 -176.21(15)
C14 C15 C16 C11 0.4(2)
C12 C11 C16 C15 -1.1(3)
N1 C11 C16 C15 178.68(15)
C5 N1 C2 N3 -0.3(2)
C11 N1 C2 N3 179.90(15)
C5 N1 C2 C21 -179.11(16)
C11 N1 C2 C21 1.0(3)
N1 C2 N3 C4 -0.44(19)
C21 C2 N3 C4 178.40(17)
C2 N3 C4 C5 1.0(2)
C2 N3 C4 N4 -178.39(15)
C5 C4 N4 O41 -172.79(17)
N3 C4 N4 O41 6.5(2)
C5 C4 N4 O42 7.3(3)
N3 C4 N4 O42 -173.35(15)
N3 C4 C5 N1 -1.2(2)
N4 C4 C5 N1 178.22(15)
C2 N1 C5 C4 0.84(18)
C11 N1 C5 C4 -179.31(15)

loop_
_cod_related_entry_id
_cod_related_entry_database
_cod_related_entry_code
1 ChemSpider 64912
